data_7204982
loop_
_publ_author_name
'Linder, Michael R.'
'Frey, Wolfgang U.'
'Podlech, Joachim'

_publ_contact_author ' Joachim Podlech'
_publ_section_title
;
 Diazoketones as precursors in \^I&#x00B2;-lactam synthesis. New
 insights into the mechanism of the photochemically induced Staudinger
 reaction
;
_journal_issue 20
_journal_name_full 'Journal of the Chemical Society, Perkin Transactions 1'
_journal_page_first 2566
_journal_paper_doi 10.1039/b105748k
_journal_year 2001
_chemical_formula_sum 'C17 H19 N O3'
_chemical_formula_weight 285.33
_chemical_melting_point 357.0(10)
_chemical_name_systematic
; 
N-Benzyl-2,4,6-trimethoxybenzaldimine
;
_space_group_IT_number 61
_symmetry_cell_setting orthorhombic
_symmetry_space_group_name_Hall '-P 2ac 2ab'
_symmetry_space_group_name_H-M 'P b c a'
_atom_sites_solution_hydrogens geom
_atom_sites_solution_primary direct
_atom_sites_solution_secondary difmap
_audit_creation_method SHELXL
_cell_angle_alpha 90.00
_cell_angle_beta 90.00
_cell_angle_gamma 90.00
_cell_formula_units_Z 8
_cell_length_a 15.917(2)
_cell_length_b 9.1897(10)
_cell_length_c 20.868(3)
_cell_measurement_reflns_used 26
_cell_measurement_temperature 293(2)
_cell_measurement_theta_max 12
_cell_measurement_theta_min 9
_cell_volume 3052.4(7)
_computing_cell_refinement 'Siemens P3/PC Data Collection System'
_computing_data_collection 'Siemens P3/PC Data Collection System'
_computing_data_reduction 'SHELXTL plus - XDISK'
_computing_molecular_graphics 'SHELXTL - XP'
_computing_structure_refinement 'SHELXL-93 (Sheldrick, 1993)'
_computing_structure_solution 'SHELXS-86 (Sheldrick, 1990)'
_diffrn_ambient_temperature 293(2)
_diffrn_measurement_device 'Nicolet P3'
_diffrn_measurement_method 'Wyckoff - scan'
_diffrn_radiation_monochromator graphite
_diffrn_radiation_source 'fine-focus sealed tube'
_diffrn_radiation_type MoK\a
_diffrn_radiation_wavelength 0.71073
_diffrn_reflns_av_R_equivalents 0.0000
_diffrn_reflns_av_sigmaI/netI 0.0399
_diffrn_reflns_limit_h_max 18
_diffrn_reflns_limit_h_min 0
_diffrn_reflns_limit_k_max 10
_diffrn_reflns_limit_k_min 0
_diffrn_reflns_limit_l_max 0
_diffrn_reflns_limit_l_min -24
_diffrn_reflns_number 2687
_diffrn_reflns_theta_max 25.00
_diffrn_reflns_theta_min 1.95
_diffrn_standards_interval_count 50
_diffrn_standards_number 3
_exptl_absorpt_coefficient_mu 0.085
_exptl_absorpt_correction_type none
_exptl_crystal_colour colourless
_exptl_crystal_density_diffrn 1.242
_exptl_crystal_description block
_exptl_crystal_F_000 1216
_exptl_crystal_size_max 0.40
_exptl_crystal_size_mid 0.30
_exptl_crystal_size_min 0.25
_refine_diff_density_max 0.199
_refine_diff_density_min -0.136
_refine_diff_density_rms 0.031
_refine_ls_extinction_coef 0.0038(5)
_refine_ls_extinction_expression Fc^*^=kFc[1+0.001xFc^2^\l^3^/sin(2\q)]^-1/4^
_refine_ls_extinction_method SHELXL
_refine_ls_goodness_of_fit_all 1.077
_refine_ls_goodness_of_fit_obs 1.185
_refine_ls_matrix_type full
_refine_ls_number_parameters 191
_refine_ls_number_reflns 2376
_refine_ls_number_restraints 0
_refine_ls_restrained_S_all 1.111
_refine_ls_restrained_S_obs 1.185
_refine_ls_R_factor_all 0.1065
_refine_ls_R_factor_obs 0.0620
_refine_ls_shift/esd_max 0.000
_refine_ls_shift/esd_mean 0.000
_refine_ls_structure_factor_coef Fsqd
_refine_ls_weighting_details 'w=1/[\s^2^(Fo^2^)+(0.0337P)^2^+1.7669P] where P=(Fo^2^+2Fc^2^)/3'
_refine_ls_weighting_scheme calc
_refine_ls_wR_factor_all 0.1406
_refine_ls_wR_factor_obs 0.1165
_reflns_number_observed 1682
_reflns_number_total 2687
_reflns_observed_criterion >2sigma(I)
_cod_data_source_file b105748k.txt
_cod_data_source_block s595rm1
_cod_depositor_comments
;
The following automatic conversions were performed:

'_chemical_melting_point' value '356 - 358 K' was changed to
'357.0(10)' - the average value was taken and precision was
estimated.

Automatic conversion script
Id: cif_fix_values 1569 2011-02-09 13:29:24Z adriana 

The following automatic conversions were performed:

'_refine_ls_weighting_scheme' value 'calc
w=1/[\s^2^(Fo^2^)+(0.0337P)^2^+1.7669P] where P=(Fo^2^+2Fc^2^)/3' was
changed to 'calc'. New tag '_refine_ls_weighting_details' was
created. The value of the new tag was set to
'w=1/[\s^2^(Fo^2^)+(0.0337P)^2^+1.7669P] where P=(Fo^2^+2Fc^2^)/3'.

Automatic conversion script
Id: cif_fix_values 3143 2015-03-26 13:38:13Z robertas 
;
_cod_original_cell_volume 3052.5(6)
_cod_original_sg_symbol_H-M Pbca
_cod_database_code 7204982

loop_
_symmetry_equiv_pos_as_xyz
'x, y, z'
'-x+1/2, -y, z+1/2'
'-x, y+1/2, -z+1/2'
'x+1/2, -y+1/2, -z'
'-x, -y, -z'
'x-1/2, y, -z-1/2'
'x, -y-1/2, z-1/2'
'-x-1/2, y-1/2, z'

loop_
_atom_site_aniso_label
_atom_site_aniso_U_11
_atom_site_aniso_U_22
_atom_site_aniso_U_33
_atom_site_aniso_U_23
_atom_site_aniso_U_13
_atom_site_aniso_U_12
C1 0.049(2) 0.0425(15) 0.0445(14) 0.0045(13) 0.0076(12) 0.0027(13)
C2 0.048(2) 0.054(2) 0.050(2) 0.0054(14) -0.0024(13) 0.0061(14)
C3 0.058(2) 0.057(2) 0.047(2) -0.0079(14) -0.0046(14) 0.007(2)
C4 0.056(2) 0.046(2) 0.046(2) -0.0034(14) 0.0051(13) 0.0040(14)
C5 0.0446(15) 0.054(2) 0.054(2) -0.0031(14) -0.0002(13) 0.0075(14)
C6 0.048(2) 0.049(2) 0.0450(15) -0.0060(13) 0.0037(13) -0.0019(14)
C7 0.054(2) 0.044(2) 0.053(2) 0.0064(14) 0.0057(14) 0.0089(14)
C8 0.080(2) 0.052(2) 0.067(2) -0.004(2) 0.021(2) 0.015(2)
C9 0.055(2) 0.047(2) 0.056(2) -0.0122(14) 0.0055(14) 0.0027(14)
C10 0.074(2) 0.078(3) 0.121(3) -0.002(2) 0.019(2) 0.014(2)
C11 0.095(3) 0.117(4) 0.186(6) -0.020(4) 0.072(4) 0.002(3)
C12 0.129(5) 0.125(5) 0.128(4) -0.012(4) 0.063(4) -0.043(4)
C13 0.120(4) 0.102(3) 0.080(3) 0.019(2) 0.003(3) -0.035(3)
C14 0.067(2) 0.066(2) 0.073(2) 0.004(2) -0.006(2) -0.011(2)
C15 0.065(2) 0.104(3) 0.086(2) -0.020(2) -0.024(2) 0.016(2)
C16 0.062(2) 0.072(2) 0.067(2) -0.016(2) 0.008(2) 0.016(2)
C17 0.052(2) 0.103(3) 0.094(3) -0.038(2) -0.019(2) 0.010(2)
N1 0.068(2) 0.066(2) 0.057(2) -0.0060(13) 0.0091(13) 0.0163(14)
O1 0.0576(13) 0.086(2) 0.0779(14) -0.0222(13) -0.0170(11) 0.0220(12)
O2 0.0630(13) 0.0698(14) 0.0649(13) -0.0235(11) -0.0034(11) 0.0162(11)
O3 0.0521(12) 0.0781(14) 0.0692(12) -0.0291(12) -0.0055(11) 0.0118(11)

loop_
_atom_site_label
_atom_site_type_symbol
_atom_site_fract_x
_atom_site_fract_y
_atom_site_fract_z
_atom_site_U_iso_or_equiv
_atom_site_thermal_displace_type
_atom_site_occupancy
_atom_site_calc_flag
_atom_site_refinement_flags
_atom_site_disorder_group
C1 C 0.8519(2) 0.4322(3) 0.68600(12) 0.0453(6) Uani 1 d . .
C2 C 0.8116(2) 0.3630(3) 0.63438(13) 0.0507(7) Uani 1 d . .
C3 C 0.8506(2) 0.2595(3) 0.59744(13) 0.0539(7) Uani 1 d . .
H3 H 0.8222(2) 0.2148(3) 0.56382(13) 0.065 Uiso 1 calc R .
C4 C 0.9328(2) 0.2228(3) 0.61112(13) 0.0490(7) Uani 1 d . .
C5 C 0.9752(2) 0.2857(3) 0.66140(13) 0.0507(7) Uani 1 d . .
H5 H 1.0302(2) 0.2588(3) 0.67047(13) 0.061 Uiso 1 calc R .
C6 C 0.9348(2) 0.3902(3) 0.69853(12) 0.0474(7) Uani 1 d . .
C7 C 0.8052(2) 0.5427(3) 0.72229(14) 0.0505(7) Uani 1 d . .
H7 H 0.7630(2) 0.5920(3) 0.70035(14) 0.061 Uiso 1 calc R .
C8 C 0.7594(2) 0.6883(3) 0.80464(14) 0.0665(9) Uani 1 d . .
H8A H 0.7238(2) 0.7240(3) 0.77031(14) 0.080 Uiso 1 calc R .
H8B H 0.7923(2) 0.7696(3) 0.82049(14) 0.080 Uiso 1 calc R .
C9 C 0.7050(2) 0.6316(3) 0.85777(13) 0.0525(7) Uani 1 d . .
C10 C 0.6276(2) 0.6924(4) 0.8691(2) 0.0913(12) Uani 1 d . .
H10 H 0.6080(2) 0.7672(4) 0.8431(2) 0.110 Uiso 1 calc R .
C11 C 0.5783(3) 0.6419(6) 0.9197(3) 0.133(2) Uani 1 d . .
H11 H 0.5260(3) 0.6833(6) 0.9276(3) 0.159 Uiso 1 calc R .
C12 C 0.6069(4) 0.5318(7) 0.9578(3) 0.127(2) Uani 1 d . .
H12 H 0.5739(4) 0.4982(7) 0.9915(3) 0.153 Uiso 1 calc R .
C13 C 0.6821(3) 0.4718(5) 0.9467(2) 0.1007(14) Uani 1 d . .
H13 H 0.7013(3) 0.3967(5) 0.9728(2) 0.121 Uiso 1 calc R .
C14 C 0.7308(2) 0.5208(4) 0.89728(15) 0.0686(9) Uani 1 d . .
H14 H 0.7828(2) 0.4778(4) 0.89018(15) 0.082 Uiso 1 calc R .
C15 C 0.6829(2) 0.3339(4) 0.5770(2) 0.0849(11) Uani 1 d . .
H15A H 0.6272(2) 0.3735(4) 0.5757(2) 0.127 Uiso 1 calc R .
H15B H 0.6801(2) 0.2317(4) 0.5862(2) 0.127 Uiso 1 calc R .
H15C H 0.7096(2) 0.3481(4) 0.5362(2) 0.127 Uiso 1 calc R .
C16 C 1.0526(2) 0.0822(4) 0.58053(15) 0.0670(9) Uani 1 d . .
H16A H 1.0683(2) 0.0088(4) 0.55004(15) 0.100 Uiso 1 calc R .
H16B H 1.0607(2) 0.0456(4) 0.62317(15) 0.100 Uiso 1 calc R .
H16C H 1.0868(2) 0.1671(4) 0.57433(15) 0.100 Uiso 1 calc R .
C17 C 1.0584(2) 0.4182(4) 0.7629(2) 0.0830(11) Uani 1 d . .
H17A H 1.0774(2) 0.4729(4) 0.7993(2) 0.124 Uiso 1 calc R .
H17B H 1.0932(2) 0.4399(4) 0.7266(2) 0.124 Uiso 1 calc R .
H17C H 1.0616(2) 0.3161(4) 0.7723(2) 0.124 Uiso 1 calc R .
N1 N 0.8162(2) 0.5773(3) 0.77911(12) 0.0635(7) Uani 1 d . .
O1 O 0.73007(12) 0.4052(2) 0.62536(10) 0.0738(7) Uani 1 d . .
O2 O 0.96650(12) 0.1193(2) 0.57169(9) 0.0659(6) Uani 1 d . .
O3 O 0.97329(12) 0.4565(2) 0.74881(10) 0.0665(6) Uani 1 d . .

loop_
_atom_type_symbol
_atom_type_description
_atom_type_scat_dispersion_real
_atom_type_scat_dispersion_imag
_atom_type_scat_source
C C 0.0033 0.0016 'International Tables Vol C Tables 4.2.6.8 and 6.1.1.4'
H H 0.0000 0.0000 'International Tables Vol C Tables 4.2.6.8 and 6.1.1.4'
N N 0.0061 0.0033 'International Tables Vol C Tables 4.2.6.8 and 6.1.1.4'
O O 0.0106 0.0060 'International Tables Vol C Tables 4.2.6.8 and 6.1.1.4'

loop_
_geom_angle_atom_site_label_1
_geom_angle_atom_site_label_2
_geom_angle_atom_site_label_3
_geom_angle
_geom_angle_site_symmetry_1
_geom_angle_site_symmetry_3
_geom_angle_publ_flag
C6 C1 C2 116.7(2) . . ?
C6 C1 C7 124.8(3) . . ?
C2 C1 C7 118.5(2) . . ?
O1 C2 C3 123.3(3) . . ?
O1 C2 C1 114.3(2) . . ?
C3 C2 C1 122.5(3) . . ?
C2 C3 C4 118.8(3) . . ?
C2 C3 H3 120.6(2) . . ?
C4 C3 H3 120.6(2) . . ?
O2 C4 C5 124.0(2) . . ?
O2 C4 C3 114.6(3) . . ?
C5 C4 C3 121.3(3) . . ?
C4 C5 C6 119.3(2) . . ?
C4 C5 H5 120.4(2) . . ?
C6 C5 H5 120.4(2) . . ?
O3 C6 C5 122.1(2) . . ?
O3 C6 C1 116.5(2) . . ?
C5 C6 C1 121.5(3) . . ?
N1 C7 C1 126.8(3) . . ?
N1 C7 H7 116.6(2) . . ?
C1 C7 H7 116.6(2) . . ?
N1 C8 C9 112.5(2) . . ?
N1 C8 H8A 109.1(2) . . ?
C9 C8 H8A 109.1(2) . . ?
N1 C8 H8B 109.1(2) . . ?
C9 C8 H8B 109.1(2) . . ?
H8A C8 H8B 107.8 . . ?
C14 C9 C10 117.8(3) . . ?
C14 C9 C8 122.0(3) . . ?
C10 C9 C8 120.2(3) . . ?
C9 C10 C11 119.9(4) . . ?
C9 C10 H10 120.0(2) . . ?
C11 C10 H10 120.0(3) . . ?
C12 C11 C10 120.0(5) . . ?
C12 C11 H11 120.0(3) . . ?
C10 C11 H11 120.0(3) . . ?
C13 C12 C11 120.2(5) . . ?
C13 C12 H12 119.9(3) . . ?
C11 C12 H12 119.9(3) . . ?
C12 C13 C14 120.1(4) . . ?
C12 C13 H13 119.9(3) . . ?
C14 C13 H13 119.9(3) . . ?
C13 C14 C9 121.9(4) . . ?
C13 C14 H14 119.0(3) . . ?
C9 C14 H14 119.0(2) . . ?
O1 C15 H15A 109.5(2) . . ?
O1 C15 H15B 109.5(2) . . ?
H15A C15 H15B 109.5 . . ?
O1 C15 H15C 109.5(2) . . ?
H15A C15 H15C 109.5 . . ?
H15B C15 H15C 109.5 . . ?
O2 C16 H16A 109.47(15) . . ?
O2 C16 H16B 109.5(2) . . ?
H16A C16 H16B 109.5 . . ?
O2 C16 H16C 109.5(2) . . ?
H16A C16 H16C 109.5 . . ?
H16B C16 H16C 109.5 . . ?
O3 C17 H17A 109.5(2) . . ?
O3 C17 H17B 109.5(2) . . ?
H17A C17 H17B 109.5 . . ?
O3 C17 H17C 109.5(2) . . ?
H17A C17 H17C 109.5 . . ?
H17B C17 H17C 109.5 . . ?
C7 N1 C8 116.1(3) . . ?
C2 O1 C15 118.0(2) . . ?
C4 O2 C16 117.8(2) . . ?
C6 O3 C17 118.4(2) . . ?

loop_
_geom_bond_atom_site_label_1
_geom_bond_atom_site_label_2
_geom_bond_distance
_geom_bond_site_symmetry_2
_geom_bond_publ_flag
C1 C6 1.399(3) . ?
C1 C2 1.406(4) . ?
C1 C7 1.469(4) . ?
C2 O1 1.367(3) . ?
C2 C3 1.373(4) . ?
C3 C4 1.381(4) . ?
C3 H3 0.93 . ?
C4 O2 1.367(3) . ?
C4 C5 1.375(4) . ?
C5 C6 1.391(3) . ?
C5 H5 0.93 . ?
C6 O3 1.359(3) . ?
C7 N1 1.240(3) . ?
C7 H7 0.93 . ?
C8 N1 1.464(3) . ?
C8 C9 1.500(4) . ?
C8 H8A 0.97 . ?
C8 H8B 0.97 . ?
C9 C14 1.372(4) . ?
C9 C10 1.374(4) . ?
C10 C11 1.395(6) . ?
C10 H10 0.93 . ?
C11 C12 1.364(7) . ?
C11 H11 0.93 . ?
C12 C13 1.338(6) . ?
C12 H12 0.93 . ?
C13 C14 1.366(5) . ?
C13 H13 0.93 . ?
C14 H14 0.93 . ?
C15 O1 1.419(3) . ?
C15 H15A 0.96 . ?
C15 H15B 0.96 . ?
C15 H15C 0.96 . ?
C16 O2 1.424(3) . ?
C16 H16A 0.96 . ?
C16 H16B 0.96 . ?
C16 H16C 0.96 . ?
C17 O3 1.430(3) . ?
C17 H17A 0.96 . ?
C17 H17B 0.96 . ?
C17 H17C 0.96 . ?

loop_
_geom_torsion_atom_site_label_1
_geom_torsion_atom_site_label_2
_geom_torsion_atom_site_label_3
_geom_torsion_atom_site_label_4
_geom_torsion
_geom_torsion_site_symmetry_1
_geom_torsion_site_symmetry_2
_geom_torsion_site_symmetry_3
_geom_torsion_site_symmetry_4
_geom_torsion_publ_flag
C6 C1 C2 O1 178.3(2) . . . . ?
C7 C1 C2 O1 -2.2(4) . . . . ?
C6 C1 C2 C3 -0.2(4) . . . . ?
C7 C1 C2 C3 179.4(3) . . . . ?
O1 C2 C3 C4 -178.9(3) . . . . ?
C1 C2 C3 C4 -0.6(4) . . . . ?
C2 C3 C4 O2 -179.7(2) . . . . ?
C2 C3 C4 C5 1.2(4) . . . . ?
O2 C4 C5 C6 180.0(3) . . . . ?
C3 C4 C5 C6 -1.1(4) . . . . ?
C4 C5 C6 O3 -179.9(2) . . . . ?
C4 C5 C6 C1 0.2(4) . . . . ?
C2 C1 C6 O3 -179.5(2) . . . . ?
C7 C1 C6 O3 1.0(4) . . . . ?
C2 C1 C6 C5 0.4(4) . . . . ?
C7 C1 C6 C5 -179.1(3) . . . . ?
C6 C1 C7 N1 -27.5(4) . . . . ?
C2 C1 C7 N1 153.0(3) . . . . ?
N1 C8 C9 C14 29.0(4) . . . . ?
N1 C8 C9 C10 -152.4(3) . . . . ?
C14 C9 C10 C11 0.5(5) . . . . ?
C8 C9 C10 C11 -178.2(4) . . . . ?
C9 C10 C11 C12 -0.3(7) . . . . ?
C10 C11 C12 C13 0.0(8) . . . . ?
C11 C12 C13 C14 0.0(8) . . . . ?
C12 C13 C14 C9 0.2(6) . . . . ?
C10 C9 C14 C13 -0.4(5) . . . . ?
C8 C9 C14 C13 178.2(3) . . . . ?
C1 C7 N1 C8 -178.3(3) . . . . ?
C9 C8 N1 C7 116.4(3) . . . . ?
C3 C2 O1 C15 2.5(4) . . . . ?
C1 C2 O1 C15 -175.9(3) . . . . ?
C5 C4 O2 C16 -4.6(4) . . . . ?
C3 C4 O2 C16 176.4(3) . . . . ?
C5 C6 O3 C17 0.9(4) . . . . ?
C1 C6 O3 C17 -179.3(3) . . . . ?

loop_
_cod_related_entry_id
_cod_related_entry_database
_cod_related_entry_code
1 ChemSpider 21189952
